data_7124704
loop_
_publ_author_name
'Kim, Jin'
'Kim, Yujeong'
'Sinha, Indranil'
'Park, Koeun'
'Kim, Sun Hee'
'Lee, Yunho'

_publ_section_title
;
 The unusual hydridicity of a cobalt bound Si-H moiety.
;
_journal_issue 60
_journal_name_full 'Chemical communications (Cambridge, England)'
_journal_page_first 9367
_journal_page_last 9370
_journal_paper_doi 10.1039/c6cc03983a
_journal_volume 52
_journal_year 2016
_chemical_formula_moiety '2(C6 H16 N), Br4 Co'
_chemical_formula_sum 'C12 H32 Br4 Co N2'
_chemical_formula_weight 582.96
_chemical_name_common '[Et3NH]2[CoBr4]'
_chemical_name_systematic '[Et3NH]2[CoBr4]'
_chemical_properties_physical Air-sensitive,Moisture-sensitive,Heat-sensitive,Oxygen-sensitive
_space_group_crystal_system orthorhombic
_space_group_IT_number 61
_space_group_name_Hall '-P 2ac 2ab'
_space_group_name_H-M_alt 'P b c a'
_atom_sites_solution_hydrogens mixed
_audit_creation_method SHELXL-2013
_audit_update_record
;
2016-04-15 deposited with the CCDC.
2016-07-07 downloaded from the CCDC.
;
_cell_angle_alpha 90
_cell_angle_beta 90
_cell_angle_gamma 90
_cell_formula_units_Z 8
_cell_length_a 12.3228(7)
_cell_length_b 13.1299(6)
_cell_length_c 26.5742(15)
_cell_measurement_reflns_used 78650
_cell_measurement_temperature 120(2)
_cell_measurement_theta_max 30.531
_cell_measurement_theta_min 3.196
_cell_volume 4299.6(4)
_computing_cell_refinement 'Bruker SMART'
_computing_data_collection 'Bruker SMART'
_computing_data_reduction 'Bruker SAINT'
_computing_molecular_graphics 'Bruker SHELXTL'
_computing_publication_material 'Bruker SHELXTL'
_computing_structure_refinement 'SHELXL-2013 (Sheldrick, 2013)'
_computing_structure_solution 'SHELXL-2013 (Sheldrick, 2013)'
_diffrn_ambient_temperature 120(2)
_diffrn_measured_fraction_theta_full 0.998
_diffrn_measured_fraction_theta_max 0.989
_diffrn_measurement_device_type 'Photon 100 CMOS detector'
_diffrn_measurement_method 'phi and omega scans'
_diffrn_radiation_type MoK\a
_diffrn_radiation_wavelength 0.71073
_diffrn_reflns_av_R_equivalents 0.0659
_diffrn_reflns_av_unetI/netI 0.0351
_diffrn_reflns_Laue_measured_fraction_full 0.998
_diffrn_reflns_Laue_measured_fraction_max 0.989
_diffrn_reflns_limit_h_max 17
_diffrn_reflns_limit_h_min -17
_diffrn_reflns_limit_k_max 18
_diffrn_reflns_limit_k_min -15
_diffrn_reflns_limit_l_max 37
_diffrn_reflns_limit_l_min -37
_diffrn_reflns_number 78650
_diffrn_reflns_point_group_measured_fraction_full 0.998
_diffrn_reflns_point_group_measured_fraction_max 0.989
_diffrn_reflns_theta_full 25.242
_diffrn_reflns_theta_max 30.531
_diffrn_reflns_theta_min 3.196
_exptl_absorpt_coefficient_mu 8.225
_exptl_absorpt_correction_type multi-scan
_exptl_absorpt_process_details SADABS
_exptl_crystal_colour blue
_exptl_crystal_density_diffrn 1.801
_exptl_crystal_density_meas ?
_exptl_crystal_density_method 'not measured'
_exptl_crystal_description platy
_exptl_crystal_F_000 2280
_exptl_crystal_recrystallization_method 'Re-crystallisation from solvent'
_exptl_crystal_size_max 0.400
_exptl_crystal_size_mid 0.250
_exptl_crystal_size_min 0.100
_exptl_transmission_factor_max 0.746
_exptl_transmission_factor_min 0.457
_refine_diff_density_max 1.346
_refine_diff_density_min -1.176
_refine_diff_density_rms 0.159
_refine_ls_extinction_method none
_refine_ls_goodness_of_fit_ref 1.051
_refine_ls_hydrogen_treatment mixed
_refine_ls_matrix_type full
_refine_ls_number_parameters 184
_refine_ls_number_reflns 6499
_refine_ls_number_restraints 0
_refine_ls_restrained_S_all 1.051
_refine_ls_R_factor_all 0.0692
_refine_ls_R_factor_gt 0.0454
_refine_ls_shift/su_max 0.001
_refine_ls_shift/su_mean 0.000
_refine_ls_structure_factor_coef Fsqd
_refine_ls_weighting_details 'w=1/[\s^2^(Fo^2^)+(0.0344P)^2^+24.7958P] where P=(Fo^2^+2Fc^2^)/3'
_refine_ls_weighting_scheme calc
_refine_ls_wR_factor_gt 0.0966
_refine_ls_wR_factor_ref 0.1077
_reflns_Friedel_coverage 0.000
_reflns_number_gt 5019
_reflns_number_total 6499
_reflns_threshold_expression 'I > 2\s(I)'
_cod_data_source_file c6cc03983a2.cif
_cod_data_source_block N0208A-1
_cod_depositor_comments
;
The following automatic conversions were performed:

data item '_exptl_crystal_density_meas' value 'not measured' was
changed to '?' -- the value is perceived as not measured.

Automatic conversion script
Id: cif_fix_values 6909 2019-04-08 15:41:33Z antanas 
;
_cod_database_code 7124704
_shelx_space_group_comment
;
The symmetry employed for this shelxl refinement is uniquely defined
by the following loop, which should always be used as a source of
symmetry information in preference to the above space-group names.
They are only intended as comments.
;
_shelx_estimated_absorpt_t_min 0.137
_shelx_estimated_absorpt_t_max 0.493
_shelxl_version_number 2013-4
_solvent_exptl_crystal_recrystallization_method THF/Pentane

loop_
_space_group_symop_operation_xyz
'x, y, z'
'-x+1/2, -y, z+1/2'
'x+1/2, -y+1/2, -z'
'-x, y+1/2, -z+1/2'
'-x, -y, -z'
'x-1/2, y, -z-1/2'
'-x-1/2, y-1/2, z'
'x, -y-1/2, z-1/2'

loop_
_atom_site_label
_atom_site_type_symbol
_atom_site_fract_x
_atom_site_fract_y
_atom_site_fract_z
_atom_site_U_iso_or_equiv
_atom_site_adp_type
_atom_site_occupancy
_atom_site_site_symmetry_order
_atom_site_calc_flag
_atom_site_refinement_flags_posn
_atom_site_refinement_flags_adp
Co1 Co 0.94517(4) 0.29673(4) 0.12591(2) 0.01950(12) Uani 1 1 d . .
Br1 Br 1.08053(3) 0.42779(3) 0.12282(2) 0.02535(10) Uani 1 1 d . .
Br2 Br 0.90870(4) 0.26230(3) 0.21424(2) 0.02735(10) Uani 1 1 d . .
Br3 Br 0.77876(3) 0.34581(4) 0.08602(2) 0.02959(11) Uani 1 1 d . .
Br4 Br 1.01538(4) 0.14775(3) 0.08298(2) 0.03679(13) Uani 1 1 d . .
N1 N 0.3951(3) 0.2986(3) 0.02754(13) 0.0191(6) Uani 1 1 d . .
N2 N 0.2706(3) 0.5754(3) 0.26040(14) 0.0241(7) Uani 1 1 d . .
C1 C 0.3984(4) 0.1879(3) 0.04238(17) 0.0235(8) Uani 1 1 d . .
H1A H 0.3405 0.1508 0.0242 0.028 Uiso 1 1 calc R U
H1B H 0.3836 0.1819 0.0789 0.028 Uiso 1 1 calc R U
C2 C 0.5067(4) 0.1389(3) 0.03080(18) 0.0291(9) Uani 1 1 d . .
H2A H 0.5206 0.1425 -0.0055 0.044 Uiso 1 1 calc R U
H2B H 0.5054 0.0674 0.0414 0.044 Uiso 1 1 calc R U
H2C H 0.5643 0.1750 0.0489 0.044 Uiso 1 1 calc R U
C3 C 0.2800(3) 0.3363(3) 0.02653(17) 0.0240(8) Uani 1 1 d . .
H3A H 0.2489 0.3312 0.0608 0.029 Uiso 1 1 calc R U
H3B H 0.2366 0.2922 0.0040 0.029 Uiso 1 1 calc R U
C4 C 0.2716(4) 0.4457(3) 0.0085(2) 0.0329(10) Uani 1 1 d . .
H4A H 0.3034 0.4912 0.0338 0.049 Uiso 1 1 calc R U
H4B H 0.1951 0.4634 0.0035 0.049 Uiso 1 1 calc R U
H4C H 0.3109 0.4532 -0.0233 0.049 Uiso 1 1 calc R U
C5 C 0.4705(4) 0.3644(3) 0.0579(2) 0.0315(10) Uani 1 1 d . .
H5A H 0.4721 0.4335 0.0429 0.038 Uiso 1 1 calc R U
H5B H 0.5448 0.3360 0.0558 0.038 Uiso 1 1 calc R U
C6 C 0.4386(6) 0.3730(4) 0.1126(2) 0.0497(15) Uani 1 1 d . .
H6A H 0.3647 0.4000 0.1151 0.075 Uiso 1 1 calc R U
H6B H 0.4889 0.4190 0.1299 0.075 Uiso 1 1 calc R U
H6C H 0.4416 0.3055 0.1283 0.075 Uiso 1 1 calc R U
C7 C 0.3279(4) 0.6160(5) 0.21405(19) 0.0375(11) Uani 1 1 d . .
H7A H 0.3826 0.6670 0.2246 0.045 Uiso 1 1 calc R U
H7B H 0.3669 0.5593 0.1974 0.045 Uiso 1 1 calc R U
C8 C 0.2519(4) 0.6641(4) 0.17700(18) 0.0342(10) Uani 1 1 d . .
H8A H 0.2039 0.6118 0.1629 0.051 Uiso 1 1 calc R U
H8B H 0.2937 0.6957 0.1498 0.051 Uiso 1 1 calc R U
H8C H 0.2082 0.7161 0.1940 0.051 Uiso 1 1 calc R U
C9 C 0.2050(4) 0.4827(4) 0.2470(2) 0.0346(10) Uani 1 1 d . .
H9A H 0.1631 0.4968 0.2160 0.042 Uiso 1 1 calc R U
H9B H 0.2549 0.4254 0.2399 0.042 Uiso 1 1 calc R U
C10 C 0.1281(5) 0.4521(4) 0.2881(2) 0.0460(14) Uani 1 1 d . .
H10A H 0.1692 0.4233 0.3163 0.069 Uiso 1 1 calc R U
H10B H 0.0772 0.4009 0.2753 0.069 Uiso 1 1 calc R U
H10C H 0.0876 0.5119 0.2997 0.069 Uiso 1 1 calc R U
C11 C 0.3496(4) 0.5536(3) 0.30231(19) 0.0308(10) Uani 1 1 d . .
H11A H 0.4097 0.5114 0.2890 0.037 Uiso 1 1 calc R U
H11B H 0.3124 0.5138 0.3288 0.037 Uiso 1 1 calc R U
C12 C 0.3961(4) 0.6491(4) 0.32539(18) 0.0317(10) Uani 1 1 d . .
H12A H 0.4380 0.6863 0.3000 0.047 Uiso 1 1 calc R U
H12B H 0.4437 0.6308 0.3535 0.047 Uiso 1 1 calc R U
H12C H 0.3369 0.6923 0.3376 0.047 Uiso 1 1 calc R U
H1 H 0.418(5) 0.301(4) -0.006(2) 0.038 Uiso 1 1 d . U
H2 H 0.228(5) 0.621(4) 0.271(2) 0.038 Uiso 1 1 d . U

loop_
_atom_site_aniso_label
_atom_site_aniso_U_11
_atom_site_aniso_U_22
_atom_site_aniso_U_33
_atom_site_aniso_U_23
_atom_site_aniso_U_13
_atom_site_aniso_U_12
Co1 0.0216(3) 0.0177(2) 0.0192(3) -0.0002(2) -0.0027(2) 0.00090(19)
Br1 0.0260(2) 0.02419(19) 0.0258(2) -0.00361(16) 0.00400(16) -0.00442(15)
Br2 0.0286(2) 0.0303(2) 0.0231(2) 0.00674(17) -0.00166(17) -0.00397(17)
Br3 0.0237(2) 0.0397(2) 0.0254(2) 0.00237(19) -0.00534(16) 0.00656(17)
Br4 0.0500(3) 0.0234(2) 0.0370(3) -0.01173(19) -0.0206(2) 0.01610(19)
N1 0.0187(16) 0.0185(15) 0.0200(16) -0.0015(13) 0.0022(13) -0.0004(12)
N2 0.0233(18) 0.0223(17) 0.0266(19) -0.0014(15) -0.0053(14) -0.0021(13)
C1 0.030(2) 0.0150(17) 0.026(2) -0.0003(16) 0.0018(17) -0.0005(15)
C2 0.038(2) 0.0221(19) 0.028(2) 0.0035(17) 0.0019(19) 0.0097(18)
C3 0.0191(19) 0.0239(19) 0.029(2) -0.0029(17) 0.0004(16) 0.0004(15)
C4 0.028(2) 0.025(2) 0.045(3) 0.003(2) -0.001(2) 0.0065(17)
C5 0.021(2) 0.021(2) 0.052(3) -0.003(2) -0.009(2) -0.0030(16)
C6 0.077(4) 0.033(3) 0.039(3) -0.005(2) -0.027(3) -0.005(3)
C7 0.026(2) 0.060(3) 0.027(2) 0.005(2) 0.0038(19) -0.001(2)
C8 0.035(2) 0.043(3) 0.025(2) 0.003(2) 0.003(2) -0.003(2)
C9 0.037(3) 0.030(2) 0.037(3) -0.002(2) -0.010(2) -0.0051(19)
C10 0.039(3) 0.044(3) 0.055(3) 0.016(3) -0.011(3) -0.018(2)
C11 0.032(2) 0.024(2) 0.036(3) 0.0017(19) -0.013(2) 0.0011(17)
C12 0.035(2) 0.031(2) 0.029(2) -0.0017(19) -0.0115(19) -0.0024(19)

loop_
_atom_type_symbol
_atom_type_description
_atom_type_scat_dispersion_real
_atom_type_scat_dispersion_imag
_atom_type_scat_source
C C 0.0033 0.0016 'International Tables Vol C Tables 4.2.6.8 and 6.1.1.4'
H H 0.0000 0.0000 'International Tables Vol C Tables 4.2.6.8 and 6.1.1.4'
N N 0.0061 0.0033 'International Tables Vol C Tables 4.2.6.8 and 6.1.1.4'
Co Co 0.3494 0.9721 'International Tables Vol C Tables 4.2.6.8 and 6.1.1.4'
Br Br -0.2901 2.4595 'International Tables Vol C Tables 4.2.6.8 and 6.1.1.4'

loop_
_geom_angle_atom_site_label_1
_geom_angle_atom_site_label_2
_geom_angle_atom_site_label_3
_geom_angle
Br3 Co1 Br1 112.77(3)
Br3 Co1 Br4 108.31(3)
Br1 Co1 Br4 108.34(3)
Br3 Co1 Br2 108.59(3)
Br1 Co1 Br2 107.16(3)
Br4 Co1 Br2 111.72(3)
C3 N1 C5 113.8(3)
C3 N1 C1 110.4(3)
C5 N1 C1 113.4(3)
C3 N1 H1 105(3)
C5 N1 H1 108(3)
C1 N1 H1 106(4)
C9 N2 C11 111.6(4)
C9 N2 C7 110.0(4)
C11 N2 C7 111.4(4)
C9 N2 H2 109(4)
C11 N2 H2 107(4)
C7 N2 H2 107(4)
N1 C1 C2 112.4(3)
N1 C1 H1A 109.1
C2 C1 H1A 109.1
N1 C1 H1B 109.1
C2 C1 H1B 109.1
H1A C1 H1B 107.9
C1 C2 H2A 109.5
C1 C2 H2B 109.5
H2A C2 H2B 109.5
C1 C2 H2C 109.5
H2A C2 H2C 109.5
H2B C2 H2C 109.5
N1 C3 C4 112.5(3)
N1 C3 H3A 109.1
C4 C3 H3A 109.1
N1 C3 H3B 109.1
C4 C3 H3B 109.1
H3A C3 H3B 107.8
C3 C4 H4A 109.5
C3 C4 H4B 109.5
H4A C4 H4B 109.5
C3 C4 H4C 109.5
H4A C4 H4C 109.5
H4B C4 H4C 109.5
N1 C5 C6 113.5(4)
N1 C5 H5A 108.9
C6 C5 H5A 108.9
N1 C5 H5B 108.9
C6 C5 H5B 108.9
H5A C5 H5B 107.7
C5 C6 H6A 109.5
C5 C6 H6B 109.5
H6A C6 H6B 109.5
C5 C6 H6C 109.5
H6A C6 H6C 109.5
H6B C6 H6C 109.5
C8 C7 N2 112.9(4)
C8 C7 H7A 109.0
N2 C7 H7A 109.0
C8 C7 H7B 109.0
N2 C7 H7B 109.0
H7A C7 H7B 107.8
C7 C8 H8A 109.5
C7 C8 H8B 109.5
H8A C8 H8B 109.5
C7 C8 H8C 109.5
H8A C8 H8C 109.5
H8B C8 H8C 109.5
C10 C9 N2 112.5(4)
C10 C9 H9A 109.1
N2 C9 H9A 109.1
C10 C9 H9B 109.1
N2 C9 H9B 109.1
H9A C9 H9B 107.8
C9 C10 H10A 109.5
C9 C10 H10B 109.5
H10A C10 H10B 109.5
C9 C10 H10C 109.5
H10A C10 H10C 109.5
H10B C10 H10C 109.5
N2 C11 C12 112.8(4)
N2 C11 H11A 109.0
C12 C11 H11A 109.0
N2 C11 H11B 109.0
C12 C11 H11B 109.0
H11A C11 H11B 107.8
C11 C12 H12A 109.5
C11 C12 H12B 109.5
H12A C12 H12B 109.5
C11 C12 H12C 109.5
H12A C12 H12C 109.5
H12B C12 H12C 109.5

loop_
_geom_bond_atom_site_label_1
_geom_bond_atom_site_label_2
_geom_bond_distance
Co1 Br3 2.3968(7)
Co1 Br1 2.3979(7)
Co1 Br4 2.4241(7)
Co1 Br2 2.4324(7)
N1 C3 1.502(5)
N1 C5 1.504(5)
N1 C1 1.507(5)
N1 H1 0.94(6)
N2 C9 1.504(6)
N2 C11 1.507(6)
N2 C7 1.517(6)
N2 H2 0.84(6)
C1 C2 1.513(6)
C1 H1A 0.9900
C1 H1B 0.9900
C2 H2A 0.9800
C2 H2B 0.9800
C2 H2C 0.9800
C3 C4 1.517(6)
C3 H3A 0.9900
C3 H3B 0.9900
C4 H4A 0.9800
C4 H4B 0.9800
C4 H4C 0.9800
C5 C6 1.510(8)
C5 H5A 0.9900
C5 H5B 0.9900
C6 H6A 0.9800
C6 H6B 0.9800
C6 H6C 0.9800
C7 C8 1.499(7)
C7 H7A 0.9900
C7 H7B 0.9900
C8 H8A 0.9800
C8 H8B 0.9800
C8 H8C 0.9800
C9 C10 1.502(8)
C9 H9A 0.9900
C9 H9B 0.9900
C10 H10A 0.9800
C10 H10B 0.9800
C10 H10C 0.9800
C11 C12 1.509(6)
C11 H11A 0.9900
C11 H11B 0.9900
C12 H12A 0.9800
C12 H12B 0.9800
C12 H12C 0.9800

loop_
_geom_torsion_atom_site_label_1
_geom_torsion_atom_site_label_2
_geom_torsion_atom_site_label_3
_geom_torsion_atom_site_label_4
_geom_torsion
C3 N1 C1 C2 164.8(4)
C5 N1 C1 C2 -66.1(5)
C5 N1 C3 C4 54.8(5)
C1 N1 C3 C4 -176.3(4)
C3 N1 C5 C6 60.5(5)
C1 N1 C5 C6 -66.8(5)
C9 N2 C7 C8 70.8(6)
C11 N2 C7 C8 -164.8(4)
C11 N2 C9 C10 68.0(5)
C7 N2 C9 C10 -167.8(4)
C9 N2 C11 C12 -165.6(4)
C7 N2 C11 C12 70.9(5)
